data_2216888
loop_
_publ_author_name
'Staples, Richard J.'
'Jonathan W. Medley'

_publ_section_title
;
 (<i>S</i>)-(+)-1-(2-Bromophenyl)ethanol
;
_journal_coeditor_code BG2123
_journal_issue 1
_journal_name_full 'Acta Crystallographica Section E'
_journal_page_first o301
_journal_page_last o301
_journal_paper_doi 10.1107/S1600536807059260
_journal_volume 64
_journal_year 2008
_chemical_formula_iupac 'C8 H9 Br O'
_chemical_formula_moiety 'C8 H9 Br O'
_chemical_formula_sum 'C8 H9 Br O'
_chemical_formula_weight 201.06
_chemical_name_systematic
;
(<i>S</i>)-(+)-1-(2-Bromophenyl)ethanol
;
_space_group_IT_number 19
_symmetry_cell_setting orthorhombic
_symmetry_space_group_name_Hall 'P 2ac 2ab'
_symmetry_space_group_name_H-M 'P 21 21 21'
_atom_sites_solution_hydrogens geom
_atom_sites_solution_primary direct
_atom_sites_solution_secondary difmap
_audit_creation_method SHELXL-97
_cell_angle_alpha 90.00
_cell_angle_beta 90.00
_cell_angle_gamma 90.00
_cell_formula_units_Z 8
_cell_length_a 7.3235(6)
_cell_length_b 11.9440(11)
_cell_length_c 19.3583(18)
_cell_measurement_reflns_used 3839
_cell_measurement_temperature 193(2)
_cell_measurement_theta_max 23.89
_cell_measurement_theta_min 2.97
_cell_volume 1693.3(3)
_computing_cell_refinement 'SAINT (Bruker, 2003)'
_computing_data_collection 'SMART (Bruker, 1997)'
_computing_data_reduction 'SAINT (Bruker, 2003)'
_computing_molecular_graphics 'SHELXTL (Bruker, 2000)'
_computing_publication_material 'SHELXTL (Bruker, 2000)'
_computing_structure_refinement 'SHELXL97 (Sheldrick, 1997)'
_computing_structure_solution 'SHELXS97 (Sheldrick, 1997)'
_diffrn_ambient_temperature 193(2)
_diffrn_measured_fraction_theta_full 1.000
_diffrn_measured_fraction_theta_max 1.000
_diffrn_measurement_device_type 'Bruker SMART CCD area-detector'
_diffrn_measurement_method 'phi and omega scans'
_diffrn_radiation_monochromator graphite
_diffrn_radiation_source 'normal-focus sealed tube'
_diffrn_radiation_type MoK\a
_diffrn_radiation_wavelength 0.71073
_diffrn_reflns_av_R_equivalents 0.0272
_diffrn_reflns_av_sigmaI/netI 0.0437
_diffrn_reflns_limit_h_max 9
_diffrn_reflns_limit_h_min -7
_diffrn_reflns_limit_k_max 12
_diffrn_reflns_limit_k_min -15
_diffrn_reflns_limit_l_max 21
_diffrn_reflns_limit_l_min -25
_diffrn_reflns_number 12365
_diffrn_reflns_theta_full 25.00
_diffrn_reflns_theta_max 28.28
_diffrn_reflns_theta_min 2.00
_exptl_absorpt_coefficient_mu 4.786
_exptl_absorpt_correction_T_max 0.6796
_exptl_absorpt_correction_T_min 0.4344
_exptl_absorpt_correction_type multi-scan
_exptl_absorpt_process_details '(SADABS; Sheldrick, 1998)'
_exptl_crystal_colour White
_exptl_crystal_density_diffrn 1.577
_exptl_crystal_density_method 'not measured'
_exptl_crystal_description Needle
_exptl_crystal_F_000 800
_exptl_crystal_size_max 0.20
_exptl_crystal_size_mid 0.08
_exptl_crystal_size_min 0.08
_refine_diff_density_max 0.674
_refine_diff_density_min -0.325
_refine_ls_abs_structure_details 'Flack, 1983, 1788 Friedel pairs'
_refine_ls_abs_structure_Flack -0.004(10)
_refine_ls_extinction_method none
_refine_ls_goodness_of_fit_ref 1.033
_refine_ls_hydrogen_treatment constr
_refine_ls_matrix_type full
_refine_ls_number_parameters 185
_refine_ls_number_reflns 4195
_refine_ls_number_restraints 0
_refine_ls_restrained_S_all 1.033
_refine_ls_R_factor_all 0.0459
_refine_ls_R_factor_gt 0.0331
_refine_ls_shift/su_max 0.001
_refine_ls_shift/su_mean 0.000
_refine_ls_structure_factor_coef Fsqd
_refine_ls_weighting_details 'calc w=1/[\s^2^(Fo^2^)+(0.0359P)^2^+0.0000P] where P=(Fo^2^+2Fc^2^)/3'
_refine_ls_weighting_scheme calc
_refine_ls_wR_factor_gt 0.0749
_refine_ls_wR_factor_ref 0.0796
_reflns_number_gt 3420
_reflns_number_total 4195
_reflns_threshold_expression I>2\s(I)
_cod_data_source_file bg2123.cif
_cod_data_source_block I
_cod_original_sg_symbol_Hall 'P 2ac 2ab '
_cod_database_code 2216888
_cod_database_fobs_code 2216888

loop_
_symmetry_equiv_pos_as_xyz
'x, y, z'
'-x+1/2, -y, z+1/2'
'-x, y+1/2, -z+1/2'
'x+1/2, -y+1/2, -z'

loop_
_atom_site_type_symbol
_atom_site_label
_atom_site_fract_x
_atom_site_fract_y
_atom_site_fract_z
_atom_site_U_iso_or_equiv
_atom_site_adp_type
_atom_site_calc_flag
_atom_site_refinement_flags
_atom_site_occupancy
Br Br1A 0.13612(6) 0.57908(3) 0.20047(2) 0.07072(14) Uani d . 1
O O1A 0.0096(3) 0.29862(17) 0.05433(10) 0.0494(5) Uani d . 1
H H1A 0.1035 0.3182 0.0326 0.074 Uiso calc R 1
C C1A 0.2226(4) 0.4285(2) 0.20561(15) 0.0458(7) Uani d . 1
C C2A 0.1479(4) 0.3466(2) 0.16427(14) 0.0403(6) Uani d . 1
C C3A 0.2190(5) 0.2392(3) 0.17111(16) 0.0553(8) Uani d . 1
H H3A 0.1718 0.1807 0.1431 0.066 Uiso calc R 1
C C4A 0.3564(5) 0.2154(4) 0.2175(2) 0.0701(10) Uani d . 1
H H4A 0.4020 0.1413 0.2217 0.084 Uiso calc R 1
C C5A 0.4272(5) 0.3004(4) 0.25806(19) 0.0675(10) Uani d . 1
H H5A 0.5222 0.2843 0.2900 0.081 Uiso calc R 1
C C6A 0.3622(4) 0.4066(3) 0.25272(17) 0.0606(9) Uani d . 1
H H6A 0.4110 0.4649 0.2806 0.073 Uiso calc R 1
C C7A -0.0089(4) 0.3657(2) 0.11472(14) 0.0414(6) Uani d . 1
H H7A -0.0110 0.4464 0.1010 0.050 Uiso calc R 1
C C8A -0.1898(4) 0.3363(3) 0.14870(16) 0.0518(7) Uani d . 1
H H8A1 -0.2888 0.3447 0.1151 0.078 Uiso calc R 1
H H8A2 -0.2112 0.3864 0.1879 0.078 Uiso calc R 1
H H8A3 -0.1859 0.2586 0.1650 0.078 Uiso calc R 1
Br Br1B 1.09635(5) 0.88973(3) 0.153281(17) 0.06112(12) Uani d . 1
O O1B 0.8026(3) 1.13185(16) 0.01304(11) 0.0500(5) Uani d . 1
H H1B 0.8822 1.1806 0.0214 0.075 Uiso calc R 1
C C1B 1.1100(4) 0.8977(2) 0.05449(14) 0.0407(6) Uani d . 1
C C2B 0.9897(4) 0.9647(2) 0.01929(14) 0.0380(6) Uani d . 1
C C3B 1.0055(5) 0.9659(3) -0.05293(15) 0.0493(7) Uani d . 1
H H3B 0.9253 1.0111 -0.0796 0.059 Uiso calc R 1
C C4B 1.1372(5) 0.9016(3) -0.08555(18) 0.0623(9) Uani d . 1
H H4B 1.1466 0.9031 -0.1345 0.075 Uiso calc R 1
C C5B 1.2543(5) 0.8358(3) -0.0479(2) 0.0618(9) Uani d . 1
H H5B 1.3445 0.7924 -0.0709 0.074 Uiso calc R 1
C C6B 1.2412(4) 0.8325(3) 0.02258(19) 0.0525(8) Uani d . 1
H H6B 1.3206 0.7865 0.0490 0.063 Uiso calc R 1
C C7B 0.8394(4) 1.0340(2) 0.05289(14) 0.0405(6) Uani d . 1
H H7B 0.8787 1.0565 0.1004 0.049 Uiso calc R 1
C C8B 0.6624(4) 0.9675(3) 0.05759(18) 0.0536(8) Uani d . 1
H H8B1 0.5701 1.0119 0.0820 0.080 Uiso calc R 1
H H8B2 0.6844 0.8976 0.0828 0.080 Uiso calc R 1
H H8B3 0.6186 0.9501 0.0110 0.080 Uiso calc R 1

loop_
_atom_site_aniso_label
_atom_site_aniso_U_11
_atom_site_aniso_U_22
_atom_site_aniso_U_33
_atom_site_aniso_U_12
_atom_site_aniso_U_13
_atom_site_aniso_U_23
Br1A 0.0939(3) 0.04272(17) 0.0756(2) -0.00522(18) 0.0009(2) -0.01741(16)
O1A 0.0535(13) 0.0491(11) 0.0457(11) -0.0190(10) 0.0097(9) -0.0088(9)
C1A 0.0491(17) 0.0454(15) 0.0431(15) -0.0093(13) 0.0102(13) 0.0011(13)
C2A 0.0390(14) 0.0387(13) 0.0433(15) -0.0040(12) 0.0092(11) 0.0043(11)
C3A 0.0552(19) 0.0476(18) 0.063(2) 0.0002(15) -0.0012(15) 0.0025(14)
C4A 0.055(2) 0.071(2) 0.084(2) 0.0115(18) 0.0002(19) 0.021(2)
C5A 0.0398(19) 0.095(3) 0.068(2) -0.0068(19) -0.0046(16) 0.023(2)
C6A 0.050(2) 0.079(3) 0.0525(18) -0.0225(19) -0.0002(14) 0.0029(16)
C7A 0.0470(16) 0.0328(13) 0.0443(15) -0.0035(12) 0.0025(12) 0.0024(11)
C8A 0.0457(16) 0.0612(19) 0.0484(16) 0.0059(14) 0.0041(14) 0.0050(15)
Br1B 0.0701(2) 0.0615(2) 0.05172(18) 0.01563(17) -0.01687(16) 0.00621(14)
O1B 0.0485(11) 0.0327(10) 0.0688(13) -0.0017(9) -0.0228(10) 0.0000(9)
C1B 0.0397(14) 0.0333(13) 0.0492(14) -0.0042(12) -0.0054(11) 0.0005(11)
C2B 0.0382(14) 0.0275(12) 0.0483(16) -0.0059(11) -0.0018(12) -0.0021(11)
C3B 0.0575(19) 0.0418(15) 0.0484(17) -0.0085(15) -0.0027(14) 0.0026(12)
C4B 0.074(2) 0.056(2) 0.0568(18) -0.0197(19) 0.0196(16) -0.0120(15)
C5B 0.057(2) 0.0431(17) 0.085(3) -0.0043(17) 0.0241(19) -0.0118(17)
C6B 0.0377(16) 0.0399(16) 0.080(2) 0.0003(13) 0.0012(15) -0.0017(15)
C7B 0.0416(15) 0.0359(13) 0.0440(15) 0.0019(13) -0.0105(12) 0.0015(11)
C8B 0.0430(17) 0.0472(16) 0.071(2) 0.0004(15) 0.0005(15) 0.0032(15)

loop_
_atom_type_symbol
_atom_type_description
_atom_type_scat_dispersion_real
_atom_type_scat_dispersion_imag
_atom_type_scat_source
C C 0.0033 0.0016 'International Tables Vol C Tables 4.2.6.8 and 6.1.1.4'
H H 0.0000 0.0000 'International Tables Vol C Tables 4.2.6.8 and 6.1.1.4'
O O 0.0106 0.0060 'International Tables Vol C Tables 4.2.6.8 and 6.1.1.4'
Br Br -0.2901 2.4595 'International Tables Vol C Tables 4.2.6.8 and 6.1.1.4'

loop_
_geom_angle_atom_site_label_1
_geom_angle_atom_site_label_2
_geom_angle_atom_site_label_3
_geom_angle
C7A O1A H1A 109.5
C2A C1A C6A 122.5(3)
C2A C1A Br1A 120.5(2)
C6A C1A Br1A 117.0(2)
C1A C2A C3A 116.8(3)
C1A C2A C7A 124.2(3)
C3A C2A C7A 118.9(3)
C4A C3A C2A 121.7(3)
C4A C3A H3A 119.2
C2A C3A H3A 119.2
C3A C4A C5A 119.5(4)
C3A C4A H4A 120.3
C5A C4A H4A 120.3
C6A C5A C4A 120.7(3)
C6A C5A H5A 119.6
C4A C5A H5A 119.6
C5A C6A C1A 118.8(3)
C5A C6A H6A 120.6
C1A C6A H6A 120.6
O1A C7A C2A 111.3(2)
O1A C7A C8A 107.9(2)
C2A C7A C8A 110.6(2)
O1A C7A H7A 109.0
C2A C7A H7A 109.0
C8A C7A H7A 109.0
C7A C8A H8A1 109.5
C7A C8A H8A2 109.5
H8A1 C8A H8A2 109.5
C7A C8A H8A3 109.5
H8A1 C8A H8A3 109.5
H8A2 C8A H8A3 109.5
C7B O1B H1B 109.5
C2B C1B C6B 123.6(3)
C2B C1B Br1B 119.4(2)
C6B C1B Br1B 117.0(2)
C1B C2B C3B 116.7(3)
C1B C2B C7B 124.7(3)
C3B C2B C7B 118.6(3)
C4B C3B C2B 120.4(3)
C4B C3B H3B 119.8
C2B C3B H3B 119.8
C5B C4B C3B 120.7(3)
C5B C4B H4B 119.6
C3B C4B H4B 119.6
C6B C5B C4B 120.1(3)
C6B C5B H5B 120.0
C4B C5B H5B 120.0
C5B C6B C1B 118.5(3)
C5B C6B H6B 120.7
C1B C6B H6B 120.7
O1B C7B C8B 107.4(2)
O1B C7B C2B 110.6(2)
C8B C7B C2B 110.9(2)
O1B C7B H7B 109.3
C8B C7B H7B 109.3
C2B C7B H7B 109.3
C7B C8B H8B1 109.5
C7B C8B H8B2 109.5
H8B1 C8B H8B2 109.5
C7B C8B H8B3 109.5
H8B1 C8B H8B3 109.5
H8B2 C8B H8B3 109.5

loop_
_geom_bond_atom_site_label_1
_geom_bond_atom_site_label_2
_geom_bond_distance
Br1A C1A 1.909(3)
O1A C7A 1.424(3)
O1A H1A 0.8400
C1A C2A 1.378(4)
C1A C6A 1.395(4)
C2A C3A 1.391(4)
C2A C7A 1.514(4)
C3A C4A 1.378(5)
C3A H3A 0.9500
C4A C5A 1.384(6)
C4A H4A 0.9500
C5A C6A 1.359(6)
C5A H5A 0.9500
C6A H6A 0.9500
C7A C8A 1.520(4)
C7A H7A 1.0000
C8A H8A1 0.9800
C8A H8A2 0.9800
C8A H8A3 0.9800
Br1B C1B 1.917(3)
O1B C7B 1.426(3)
O1B H1B 0.8400
C1B C2B 1.370(4)
C1B C6B 1.383(4)
C2B C3B 1.403(4)
C2B C7B 1.523(4)
C3B C4B 1.385(5)
C3B H3B 0.9500
C4B C5B 1.373(5)
C4B H4B 0.9500
C5B C6B 1.369(5)
C5B H5B 0.9500
C6B H6B 0.9500
C7B C8B 1.523(4)
C7B H7B 1.0000
C8B H8B1 0.9800
C8B H8B2 0.9800
C8B H8B3 0.9800

loop_
_geom_hbond_atom_site_label_D
_geom_hbond_atom_site_label_H
_geom_hbond_atom_site_label_A
_geom_hbond_site_symmetry_A
_geom_hbond_distance_DH
_geom_hbond_distance_HA
_geom_hbond_distance_DA
_geom_hbond_angle_DHA
O1A H1A O1B 4_465 0.84 1.81 2.645(3) 176.8
O1B H1B O1A 1_665 0.84 1.81 2.627(3) 165.4

loop_
_geom_torsion_atom_site_label_1
_geom_torsion_atom_site_label_2
_geom_torsion_atom_site_label_3
_geom_torsion_atom_site_label_4
_geom_torsion
C6A C1A C2A C3A -0.4(4)
Br1A C1A C2A C3A 179.8(2)
C6A C1A C2A C7A 177.3(3)
Br1A C1A C2A C7A -2.5(4)
C1A C2A C3A C4A 0.7(4)
C7A C2A C3A C4A -177.1(3)
C2A C3A C4A C5A -0.7(5)
C3A C4A C5A C6A 0.3(6)
C4A C5A C6A C1A 0.0(5)
C2A C1A C6A C5A 0.0(5)
Br1A C1A C6A C5A 179.8(3)
C1A C2A C7A O1A 145.5(3)
C3A C2A C7A O1A -36.9(3)
C1A C2A C7A C8A -94.5(3)
C3A C2A C7A C8A 83.1(3)
C6B C1B C2B C3B -0.6(4)
Br1B C1B C2B C3B -179.3(2)
C6B C1B C2B C7B 177.6(3)
Br1B C1B C2B C7B -1.1(4)
C1B C2B C3B C4B 0.1(4)
C7B C2B C3B C4B -178.2(3)
C2B C3B C4B C5B 0.0(5)
C3B C4B C5B C6B 0.4(5)
C4B C5B C6B C1B -0.8(5)
C2B C1B C6B C5B 1.0(4)
Br1B C1B C6B C5B 179.7(2)
C1B C2B C7B O1B 150.2(2)
C3B C2B C7B O1B -31.6(3)
C1B C2B C7B C8B -90.7(3)
C3B C2B C7B C8B 87.5(3)

loop_
_cod_related_entry_id
_cod_related_entry_database
_cod_related_entry_code
1 ChemSpider 5323277
